data_4503557
loop_
_publ_author_name
'Liu, Xiaomin'
'Li, Guanghua'
'Hu, Yawei'
'Yang, Ming'
'Kong, Xianggui'
'Shi, Zhan'
'Feng, Shouhua'

_publ_section_title
;
 Hydrothermal Synthesis and Crystal Structure of Polar and Nonpolar
 Compounds in Indium Iodate Family
;
_journal_issue 7
_journal_name_full 'Crystal Growth &amp; Design'
_journal_page_first 2453
_journal_paper_doi 10.1021/cg800034z
_journal_volume 8
_journal_year 2008
_chemical_formula_moiety 'I3 In O9'
_chemical_formula_sum 'I3 In O9'
_chemical_formula_weight 639.52
_chemical_melting_point ?
_chemical_name_systematic
; 
 ? 
;
_space_group_IT_number 148
_symmetry_cell_setting hexagonal
_symmetry_space_group_name_Hall '-R 3'
_symmetry_space_group_name_H-M 'R -3 :H'
_atom_sites_solution_primary direct
_atom_sites_solution_secondary difmap
_audit_creation_method SHELXL-97
_cell_angle_alpha 90.00
_cell_angle_beta 90.00
_cell_angle_gamma 120.00
_cell_formula_units_Z 6
_cell_length_a 9.7701(14)
_cell_length_b 9.7701(14)
_cell_length_c 14.179(3)
_cell_measurement_reflns_used 582
_cell_measurement_temperature 293(2)
_cell_measurement_theta_max 27.45
_cell_measurement_theta_min 4.31
_cell_volume 1172.1(3)
_computing_cell_refinement Process-auto
_computing_data_collection Process-auto
_computing_data_reduction Process-auto
_computing_molecular_graphics SHELXP-97
_computing_publication_material SHELXTL-97
_computing_structure_refinement 'SHELXL-97 (Sheldrick, 1997)'
_computing_structure_solution 'SHELXS-97 (Sheldrick, 1990)'
_diffrn_ambient_temperature 293(2)
_diffrn_detector_area_resol_mean 10.0
_diffrn_measured_fraction_theta_full 0.965
_diffrn_measured_fraction_theta_max 0.965
_diffrn_measurement_device_type 'Rigaku RAXIS-RAPID'
_diffrn_measurement_method 'omega scan'
_diffrn_radiation_monochromator graphite
_diffrn_radiation_source 'fine-focus sealed tube'
_diffrn_radiation_type MoK\a
_diffrn_radiation_wavelength 0.71073
_diffrn_reflns_av_R_equivalents 0.0701
_diffrn_reflns_av_sigmaI/netI 0.0405
_diffrn_reflns_limit_h_max 12
_diffrn_reflns_limit_h_min -12
_diffrn_reflns_limit_k_max 12
_diffrn_reflns_limit_k_min -12
_diffrn_reflns_limit_l_max 17
_diffrn_reflns_limit_l_min -18
_diffrn_reflns_number 3734
_diffrn_reflns_theta_full 27.45
_diffrn_reflns_theta_max 27.45
_diffrn_reflns_theta_min 4.31
_diffrn_standards_decay_% none
_diffrn_standards_interval_count none
_diffrn_standards_interval_time none
_diffrn_standards_number none
_exptl_absorpt_coefficient_mu 14.903
_exptl_absorpt_correction_T_max 0.6391
_exptl_absorpt_correction_T_min 0.3588
_exptl_absorpt_correction_type empirical
_exptl_absorpt_process_details Process-auto
_exptl_crystal_colour colourless
_exptl_crystal_density_diffrn 5.436
_exptl_crystal_density_meas ?
_exptl_crystal_density_method 'not measured'
_exptl_crystal_description block
_exptl_crystal_F_000 1680
_exptl_crystal_size_max 0.07
_exptl_crystal_size_mid 0.03
_exptl_crystal_size_min 0.03
_refine_diff_density_max 1.387
_refine_diff_density_min -1.967
_refine_diff_density_rms 0.314
_refine_ls_extinction_coef 0.0056(2)
_refine_ls_extinction_expression Fc^*^=kFc[1+0.001xFc^2^\l^3^/sin(2\q)]^-1/4^
_refine_ls_extinction_method SHELXL
_refine_ls_goodness_of_fit_ref 1.184
_refine_ls_matrix_type full
_refine_ls_number_parameters 41
_refine_ls_number_reflns 582
_refine_ls_number_restraints 0
_refine_ls_restrained_S_all 1.184
_refine_ls_R_factor_all 0.0279
_refine_ls_R_factor_gt 0.0259
_refine_ls_shift/su_max 0.000
_refine_ls_shift/su_mean 0.000
_refine_ls_structure_factor_coef Fsqd
_refine_ls_weighting_details 'calc w=1/[\s^2^(Fo^2^)+(0.0277P)^2^+0.0000P] where P=(Fo^2^+2Fc^2^)/3'
_refine_ls_weighting_scheme calc
_refine_ls_wR_factor_gt 0.0585
_refine_ls_wR_factor_ref 0.0595
_reflns_number_gt 554
_reflns_number_total 582
_reflns_threshold_expression >2sigma(I)
_cod_data_source_file cg800034z-file001.cif
_cod_data_source_block compound4
_cod_depositor_comments
;
The following automatic conversions were performed:

'_chemical_melting_point' value 'not measured' was changed to '?' -
the value is undefined or not given.

'_symmetry_cell_setting' value
'Hexagonal' changed to 'hexagonal' according to
/home/saulius/struct/CIF-dictionaries/cif_core.dic dictionary named
'cif_core.dic' version 2.4.1 from 2010-06-29.

Automatic conversion script
Id: cif_fix_values 1715 2011-07-08 13:25:40Z adriana 

The following automatic conversions were performed:

'_exptl_crystal_density_meas' value 'none' was changed to '?' - the
value is perceived as not measured.

Automatic conversion script
Id: cif_fix_values 3008 2015-01-20 13:52:24Z robertas 
;
_cod_original_sg_symbol_Hall -R3
_cod_original_sg_symbol_H-M R-3
_cod_database_code 4503557

loop_
_symmetry_equiv_pos_as_xyz
'x, y, z'
'-y, x-y, z'
'-x+y, -x, z'
'x+2/3, y+1/3, z+1/3'
'-y+2/3, x-y+1/3, z+1/3'
'-x+y+2/3, -x+1/3, z+1/3'
'x+1/3, y+2/3, z+2/3'
'-y+1/3, x-y+2/3, z+2/3'
'-x+y+1/3, -x+2/3, z+2/3'
'-x, -y, -z'
'y, -x+y, -z'
'x-y, x, -z'
'-x+2/3, -y+1/3, -z+1/3'
'y+2/3, -x+y+1/3, -z+1/3'
'x-y+2/3, x+1/3, -z+1/3'
'-x+1/3, -y+2/3, -z+2/3'
'y+1/3, -x+y+2/3, -z+2/3'
'x-y+1/3, x+2/3, -z+2/3'

loop_
_atom_site_label
_atom_site_type_symbol
_atom_site_fract_x
_atom_site_fract_y
_atom_site_fract_z
_atom_site_U_iso_or_equiv
_atom_site_adp_type
_atom_site_occupancy
_atom_site_symmetry_multiplicity
_atom_site_calc_flag
_atom_site_refinement_flags
I1 I 0.00405(3) 0.29956(3) 0.08081(2) 0.00698(18) Uani 1 1 d .
In1 In 0.3333 0.6667 -0.01003(4) 0.00555(19) Uani 1 3 d S
O1 O 0.1343(4) 0.5106(4) 0.0750(2) 0.0125(7) Uani 1 1 d .
O2 O 0.1760(4) 0.6942(4) -0.1050(2) 0.0093(7) Uani 1 1 d .
O3 O -0.0269(4) 0.2475(5) -0.0431(3) 0.0179(8) Uani 1 1 d .

loop_
_atom_site_aniso_label
_atom_site_aniso_U_11
_atom_site_aniso_U_22
_atom_site_aniso_U_33
_atom_site_aniso_U_23
_atom_site_aniso_U_13
_atom_site_aniso_U_12
I1 0.0075(2) 0.0080(2) 0.0062(2) 0.00293(10) 0.00269(10) 0.00437(14)
In1 0.0069(2) 0.0069(2) 0.0028(3) 0.000 0.000 0.00345(11)
O1 0.0141(17) 0.0102(16) 0.0083(16) 0.0014(14) 0.0022(13) 0.0025(14)
O2 0.0083(15) 0.0163(18) 0.0050(15) 0.0028(14) 0.0025(13) 0.0075(14)
O3 0.0158(18) 0.0167(19) 0.0139(18) -0.0114(16) 0.0002(15) 0.0026(15)

loop_
_atom_type_symbol
_atom_type_description
_atom_type_scat_dispersion_real
_atom_type_scat_dispersion_imag
_atom_type_scat_source
O O 0.0106 0.0060 'International Tables Vol C Tables 4.2.6.8 and 6.1.1.4'
In In -0.7276 1.3100 'International Tables Vol C Tables 4.2.6.8 and 6.1.1.4'
I I -0.4742 1.8119 'International Tables Vol C Tables 4.2.6.8 and 6.1.1.4'

loop_
_geom_angle_atom_site_label_1
_geom_angle_atom_site_label_2
_geom_angle_atom_site_label_3
_geom_angle
_geom_angle_site_symmetry_1
_geom_angle_site_symmetry_3
O1 I1 O3 101.53(16) . .
O1 I1 O2 96.38(16) . 10_565
O3 I1 O2 99.40(16) . 10_565
O1 In1 O1 91.46(13) 3_565 .
O1 In1 O1 91.46(13) 3_565 2_665
O1 In1 O1 91.46(13) . 2_665
O1 In1 O2 93.82(12) 3_565 .
O1 In1 O2 89.43(13) . .
O1 In1 O2 174.62(13) 2_665 .
O1 In1 O2 89.43(13) 3_565 3_565
O1 In1 O2 174.62(13) . 3_565
O1 In1 O2 93.82(12) 2_665 3_565
O2 In1 O2 85.21(13) . 3_565
O1 In1 O2 174.62(13) 3_565 2_665
O1 In1 O2 93.82(12) . 2_665
O1 In1 O2 89.43(13) 2_665 2_665
O2 In1 O2 85.21(13) . 2_665
O2 In1 O2 85.21(13) 3_565 2_665
I1 O1 In1 135.2(2) . .
I1 O2 In1 130.22(18) 10_565 .

loop_
_geom_bond_atom_site_label_1
_geom_bond_atom_site_label_2
_geom_bond_distance
_geom_bond_site_symmetry_2
I1 O1 1.804(3) .
I1 O3 1.811(4) .
I1 O2 1.823(3) 10_565
In1 O1 2.144(3) 3_565
In1 O1 2.144(3) .
In1 O1 2.144(3) 2_665
In1 O2 2.159(3) .
In1 O2 2.159(3) 3_565
In1 O2 2.159(3) 2_665
O2 I1 1.823(3) 10_565
